data_4500874
loop_
_publ_author_name
'Andr\'e, V\^ania'
'Cunha-Silva, Lu\'is'
'Duarte, M. Teresa'
'Santos, Pedro Paulo'

_publ_section_title
;
 First Crystal Structures of the Antihypertensive Drug Perindopril
 Erbumine: A Novel Hydrated Form and Polymorphs \a and \b
;
_journal_issue 9
_journal_name_full 'Crystal Growth &amp; Design'
_journal_page_first 3703
_journal_paper_doi 10.1021/cg200430z
_journal_volume 11
_journal_year 2011
_chemical_absolute_configuration syn
_chemical_formula_moiety 'C46 H86 N6 O12.50'
_chemical_formula_sum 'C46 H86 N6 O12.5'
_chemical_formula_weight 923.21
_chemical_name_systematic
;
 ?
;
_space_group_IT_number 1
_symmetry_cell_setting triclinic
_symmetry_space_group_name_Hall 'P 1'
_symmetry_space_group_name_H-M 'P 1'
_atom_sites_solution_hydrogens geom
_atom_sites_solution_primary direct
_atom_sites_solution_secondary difmap
_audit_creation_method SHELXL-97
_cell_angle_alpha 97.92(15)
_cell_angle_beta 94.76(16)
_cell_angle_gamma 91.32(16)
_cell_formula_units_Z 1
_cell_length_a 6.578(3)
_cell_length_b 12.104(5)
_cell_length_c 16.729(7)
_cell_measurement_reflns_used 12228
_cell_measurement_temperature 150(2)
_cell_measurement_theta_max 25.85
_cell_measurement_theta_min 2.79
_cell_volume 1313.9(11)
_computing_cell_refinement 'BRUKER SMART (Bruker, 2005)'
_computing_data_collection 'BRUKER APEX2 (Bruker, 2005)'
_computing_data_reduction 'BRUKER SAINT (Bruker, 2005)'
_computing_molecular_graphics 'ORTEP 3.2 (Farrugia, 1997) and Mercury 2.2'
_computing_structure_refinement 'SHELXL-97 (Sheldrick, 2008)'
_computing_structure_solution 'SIR 97 (Altomare et al, 1999)'
_diffrn_ambient_temperature 150(2)
_diffrn_measured_fraction_theta_full 0.985
_diffrn_measured_fraction_theta_max 0.985
_diffrn_measurement_device_type 'Bruker APEX-II CCD area detector'
_diffrn_measurement_method 'phi and omega scans'
_diffrn_radiation_monochromator graphite
_diffrn_radiation_source 'fine-focus sealed tube'
_diffrn_radiation_type MoK\a
_diffrn_radiation_wavelength 0.71069
_diffrn_reflns_av_R_equivalents 0.0760
_diffrn_reflns_av_sigmaI/netI 0.1257
_diffrn_reflns_limit_h_max 8
_diffrn_reflns_limit_h_min -7
_diffrn_reflns_limit_k_max 14
_diffrn_reflns_limit_k_min -14
_diffrn_reflns_limit_l_max 20
_diffrn_reflns_limit_l_min -20
_diffrn_reflns_number 12228
_diffrn_reflns_theta_full 25.85
_diffrn_reflns_theta_max 25.85
_diffrn_reflns_theta_min 2.79
_exptl_absorpt_coefficient_mu 0.084
_exptl_absorpt_correction_type none
_exptl_crystal_colour colorless
_exptl_crystal_density_diffrn 1.167
_exptl_crystal_density_meas ?
_exptl_crystal_density_method 'not measured'
_exptl_crystal_description plate
_exptl_crystal_F_000 504
_exptl_crystal_size_max 0.2
_exptl_crystal_size_mid 0.1
_exptl_crystal_size_min 0.02
_refine_diff_density_max 0.332
_refine_diff_density_min -0.312
_refine_diff_density_rms 0.060
_refine_ls_extinction_method none
_refine_ls_goodness_of_fit_ref 0.943
_refine_ls_hydrogen_treatment constr
_refine_ls_matrix_type full
_refine_ls_number_parameters 593
_refine_ls_number_reflns 4996
_refine_ls_number_restraints 0
_refine_ls_restrained_S_all 0.943
_refine_ls_R_factor_all 0.1259
_refine_ls_R_factor_gt 0.0658
_refine_ls_shift/su_max 0.001
_refine_ls_shift/su_mean 0.000
_refine_ls_structure_factor_coef Fsqd
_refine_ls_weighting_details 'calc w=1/[\s^2^(Fo^2^)+(0.0760P)^2^+0.0000P] where P=(Fo^2^+2Fc^2^)/3'
_refine_ls_weighting_scheme calc
_refine_ls_wR_factor_gt 0.1380
_refine_ls_wR_factor_ref 0.1581
_reflns_number_gt 2940
_reflns_number_total 4996
_reflns_threshold_expression >2\s(I)
_cod_data_source_file cg200430z_si_003.cif
_cod_data_source_block PERIHYDRATE
_cod_depositor_comments
;
The following automatic conversions were performed:

'_symmetry_cell_setting' value 'Triclinic' changed to 'triclinic'
according to /home/saulius/struct/CIF-dictionaries/cif_core.dic
dictionary named 'cif_core.dic' version 2.4.1 from 2010-06-29.

Automatic conversion script
Id: cif_fix_values 1715 2011-07-08 13:25:40Z adriana 

The following automatic conversions were performed:

'_exptl_crystal_density_meas' value 'not measured' was changed to '?'
- the value is perceived as not measured.

Automatic conversion script
Id: cif_fix_values 3008 2015-01-20 13:52:24Z robertas 
;
_cod_original_cell_volume 1313.9(10)
_cod_original_sg_symbol_H-M P1
_cod_original_formula_sum 'C46 H86 N6 O12.50'
_cod_database_code 4500874

loop_
_symmetry_equiv_pos_as_xyz
'x, y, z'

loop_
_atom_site_label
_atom_site_type_symbol
_atom_site_fract_x
_atom_site_fract_y
_atom_site_fract_z
_atom_site_U_iso_or_equiv
_atom_site_adp_type
_atom_site_occupancy
_atom_site_symmetry_multiplicity
_atom_site_calc_flag
_atom_site_refinement_flags
O1A O 0.0749(16) 0.5219(7) 0.5891(5) 0.0285(10) Uani 1 1 d .
O2A O 0.3722(16) 0.4409(7) 0.6144(5) 0.0306(10) Uani 1 1 d .
O3A O 0.1482(16) 0.4506(7) 0.3955(5) 0.0318(11) Uani 1 1 d .
O4A O 0.1277(16) 0.7956(7) 0.2462(5) 0.0391(12) Uani 1 1 d .
O5A O 0.4494(16) 0.7600(7) 0.2875(5) 0.0368(12) Uani 1 1 d .
N1A N 0.2257(17) 0.6219(8) 0.4654(5) 0.0245(12) Uani 1 1 d .
N2A N 0.0159(17) 0.5756(8) 0.2623(5) 0.0319(13) Uani 1 1 d .
H02A H -0.0728 0.5454 0.2245 0.038 Uiso 1 1 calc R
C1A C 0.2346(17) 0.7445(8) 0.4793(6) 0.0213(14) Uani 1 1 d .
H1A H 0.2192 0.7738 0.4274 0.026 Uiso 1 1 calc R
C2A C 0.0720(18) 0.7908(8) 0.5330(6) 0.0296(15) Uani 1 1 d .
H21A H 0.0724 0.7516 0.5798 0.036 Uiso 1 1 calc R
H22A H -0.0613 0.7785 0.5032 0.036 Uiso 1 1 calc R
C3A C 0.1107(18) 0.9160(8) 0.5612(6) 0.0351(17) Uani 1 1 d .
H31A H 0.0057 0.9443 0.5953 0.042 Uiso 1 1 calc R
H32A H 0.1071 0.9561 0.5148 0.042 Uiso 1 1 calc R
C4A C 0.3207(18) 0.9331(8) 0.6090(6) 0.0411(19) Uani 1 1 d .
H41A H 0.3455 1.0119 0.6286 0.049 Uiso 1 1 calc R
H42A H 0.3222 0.8934 0.6556 0.049 Uiso 1 1 calc R
C5A C 0.4887(18) 0.8918(8) 0.5573(6) 0.0362(17) Uani 1 1 d .
H51A H 0.6178 0.8986 0.5904 0.043 Uiso 1 1 calc R
H52A H 0.4990 0.9381 0.5148 0.043 Uiso 1 1 calc R
C6A C 0.4493(18) 0.7698(8) 0.5189(6) 0.0307(16) Uani 1 1 d .
H6A H 0.5421 0.7553 0.4761 0.037 Uiso 1 1 calc R
C7A C 0.4789(18) 0.6779(8) 0.5727(6) 0.0311(15) Uani 1 1 d .
H71A H 0.6227 0.6643 0.5833 0.037 Uiso 1 1 calc R
H72A H 0.4210 0.6983 0.6239 0.037 Uiso 1 1 calc R
C8A C 0.3675(17) 0.5755(8) 0.5246(5) 0.0214(13) Uani 1 1 d .
H8A H 0.4651 0.5286 0.4958 0.026 Uiso 1 1 calc R
C9A C 0.2578(18) 0.5083(8) 0.5793(6) 0.0239(14) Uani 1 1 d .
C10A C 0.1233(17) 0.5527(8) 0.4046(6) 0.0248(14) Uani 1 1 d .
C11A C -0.0294(17) 0.6034(8) 0.3467(6) 0.0261(15) Uani 1 1 d .
H11A H -0.0261 0.6847 0.3613 0.031 Uiso 1 1 calc R
C13A C 0.2222(18) 0.6034(8) 0.2484(6) 0.0290(15) Uani 1 1 d .
H13A H 0.3158 0.5717 0.2872 0.035 Uiso 1 1 calc R
C14A C 0.2693(19) 0.5568(8) 0.1613(6) 0.0406(18) Uani 1 1 d .
H14E H 0.1763 0.5884 0.1231 0.049 Uiso 1 1 calc R
H14F H 0.4069 0.5809 0.1532 0.049 Uiso 1 1 calc R
C15A C 0.251(2) 0.4297(9) 0.1430(7) 0.061(3) Uani 1 1 d .
H15E H 0.2834 0.4064 0.0878 0.073 Uiso 1 1 calc R
H15F H 0.1107 0.4057 0.1470 0.073 Uiso 1 1 calc R
C16A C 0.392(2) 0.3731(10) 0.2009(7) 0.089(4) Uani 1 1 d .
H16E H 0.5293 0.4018 0.2009 0.134 Uiso 1 1 calc R
H16F H 0.3869 0.2940 0.1835 0.134 Uiso 1 1 calc R
H16G H 0.3487 0.3879 0.2546 0.134 Uiso 1 1 calc R
C17A C 0.2573(18) 0.7297(9) 0.2597(6) 0.0267(15) Uani 1 1 d .
C18A C 0.4998(19) 0.8774(9) 0.2972(6) 0.0404(18) Uani 1 1 d .
H18E H 0.4049 0.9182 0.3306 0.049 Uiso 1 1 calc R
H18F H 0.4903 0.9035 0.2448 0.049 Uiso 1 1 calc R
C19A C 0.7118(18) 0.8969(9) 0.3365(6) 0.0417(18) Uani 1 1 d .
H19E H 0.7231 0.8651 0.3861 0.063 Uiso 1 1 calc R
H19F H 0.7427 0.9757 0.3479 0.063 Uiso 1 1 calc R
H19G H 0.8062 0.8626 0.3007 0.063 Uiso 1 1 calc R
C12A C -0.2413(18) 0.5566(9) 0.3547(7) 0.050(2) Uani 1 1 d .
H12E H -0.3383 0.5870 0.3183 0.075 Uiso 1 1 calc R
H12F H -0.2760 0.5763 0.4093 0.075 Uiso 1 1 calc R
H12G H -0.2438 0.4768 0.3415 0.075 Uiso 1 1 calc R
O1B O -0.3844(16) 1.2113(7) -0.2179(5) 0.0294(10) Uani 1 1 d .
O2B O -0.0948(16) 1.2926(7) -0.2443(5) 0.0292(10) Uani 1 1 d .
O3B O -0.2074(16) 1.2713(7) -0.0245(5) 0.0343(12) Uani 1 1 d .
O4B O -0.2236(16) 0.9146(7) 0.1272(5) 0.0392(12) Uani 1 1 d .
O5B O 0.0646(16) 0.9505(7) 0.0698(5) 0.0325(11) Uani 1 1 d .
N1B N -0.1761(16) 1.1043(7) -0.0996(5) 0.0210(11) Uani 1 1 d .
N2B N -0.3137(16) 1.1433(8) 0.1041(5) 0.0310(13) Uani 1 1 d .
H02B H -0.3883 1.1784 0.1384 0.037 Uiso 1 1 calc R
C1B C -0.1822(18) 0.9816(8) -0.1176(6) 0.0248(14) Uani 1 1 d .
H1B H -0.1747 0.9500 -0.0666 0.030 Uiso 1 1 calc R
C2B C -0.3715(18) 0.9357(8) -0.1692(6) 0.0294(15) Uani 1 1 d .
H21B H -0.3949 0.9772 -0.2145 0.035 Uiso 1 1 calc R
H22B H -0.4886 0.9437 -0.1375 0.035 Uiso 1 1 calc R
C3B C -0.3470(18) 0.8129(8) -0.2005(6) 0.0388(18) Uani 1 1 d .
H31B H -0.4694 0.7838 -0.2338 0.047 Uiso 1 1 calc R
H32B H -0.3295 0.7711 -0.1551 0.047 Uiso 1 1 calc R
C4B C -0.1626(18) 0.7974(8) -0.2505(6) 0.0411(19) Uani 1 1 d .
H41B H -0.1506 0.7188 -0.2702 0.049 Uiso 1 1 calc R
H42B H -0.1818 0.8371 -0.2970 0.049 Uiso 1 1 calc R
C5B C 0.0305(17) 0.8411(8) -0.1994(6) 0.0291(15) Uani 1 1 d .
H51B H 0.1429 0.8374 -0.2336 0.035 Uiso 1 1 calc R
H52B H 0.0602 0.7930 -0.1584 0.035 Uiso 1 1 calc R
C6B C 0.0180(17) 0.9600(8) -0.1581(6) 0.0268(15) Uani 1 1 d .
H6B H 0.1316 0.9742 -0.1158 0.032 Uiso 1 1 calc R
C7B C 0.0216(18) 1.0543(8) -0.2106(6) 0.0300(15) Uani 1 1 d .
H71B H -0.0638 1.0344 -0.2609 0.036 Uiso 1 1 calc R
H72B H 0.1596 1.0708 -0.2230 0.036 Uiso 1 1 calc R
C8B C -0.0632(17) 1.1548(8) -0.1582(6) 0.0245(14) Uani 1 1 d .
H8B H 0.0509 1.2013 -0.1291 0.029 Uiso 1 1 calc R
C9B C -0.1964(18) 1.2263(8) -0.2102(6) 0.0258(15) Uani 1 1 d .
C10B C -0.2465(18) 1.1688(8) -0.0355(6) 0.0262(15) Uani 1 1 d .
C11B C -0.3799(17) 1.1144(8) 0.0186(6) 0.0244(14) Uani 1 1 d .
H11B H -0.3797 1.0332 0.0040 0.029 Uiso 1 1 calc R
C12B C -0.5967(18) 1.1543(8) 0.0032(6) 0.0334(16) Uani 1 1 d .
H12H H -0.6891 1.1125 0.0301 0.050 Uiso 1 1 calc R
H12I H -0.6360 1.1432 -0.0540 0.050 Uiso 1 1 calc R
H12J H -0.6011 1.2322 0.0238 0.050 Uiso 1 1 calc R
C13B C -0.1088(18) 1.1073(8) 0.1267(6) 0.0281(15) Uani 1 1 d .
H13B H -0.0099 1.1415 0.0960 0.034 Uiso 1 1 calc R
C14B C -0.0542(18) 1.1425(9) 0.2174(6) 0.0383(18) Uani 1 1 d .
H14H H -0.0520 1.2234 0.2283 0.046 Uiso 1 1 calc R
H14I H -0.1612 1.1145 0.2466 0.046 Uiso 1 1 calc R
C15B C 0.1494(19) 1.1023(9) 0.2503(6) 0.0427(19) Uani 1 1 d .
H15H H 0.2558 1.1249 0.2185 0.051 Uiso 1 1 calc R
H15I H 0.1437 1.0214 0.2442 0.051 Uiso 1 1 calc R
C16B C 0.205(2) 1.1478(9) 0.3391(6) 0.064(3) Uani 1 1 d .
H16H H 0.1983 1.2277 0.3465 0.096 Uiso 1 1 calc R
H16I H 0.3412 1.1273 0.3549 0.096 Uiso 1 1 calc R
H16J H 0.1111 1.1172 0.3718 0.096 Uiso 1 1 calc R
C17B C -0.0988(18) 0.9802(9) 0.1099(6) 0.0305(16) Uani 1 1 d .
C18B C 0.0979(18) 0.8301(8) 0.0526(6) 0.0359(17) Uani 1 1 d .
H18H H -0.0026 0.7950 0.0105 0.043 Uiso 1 1 calc R
H18I H 0.0861 0.7952 0.1009 0.043 Uiso 1 1 calc R
C19B C 0.3084(18) 0.8175(8) 0.0253(6) 0.0436(19) Uani 1 1 d .
H19H H 0.3157 0.8482 -0.0243 0.065 Uiso 1 1 calc R
H19I H 0.3389 0.7398 0.0167 0.065 Uiso 1 1 calc R
H19J H 0.4057 0.8564 0.0661 0.065 Uiso 1 1 calc R
N1C N 0.7755(17) 0.3691(7) 0.6110(5) 0.0259(12) Uani 1 1 d .
H01C H 0.8740 0.4183 0.6053 0.039 Uiso 1 1 calc R
H02C H 0.7951 0.3470 0.6595 0.039 Uiso 1 1 calc R
H03C H 0.6550 0.4006 0.6063 0.039 Uiso 1 1 calc R
C1C C 0.7798(18) 0.2697(8) 0.5463(6) 0.0288(15) Uani 1 1 d .
C2C C 0.9897(18) 0.2211(9) 0.5556(6) 0.0425(18) Uani 1 1 d .
H21C H 1.0909 0.2740 0.5444 0.064 Uiso 1 1 calc R
H22C H 0.9938 0.1536 0.5183 0.064 Uiso 1 1 calc R
H23C H 1.0172 0.2051 0.6100 0.064 Uiso 1 1 calc R
C3C C 0.7347(19) 0.3085(9) 0.4656(6) 0.0368(17) Uani 1 1 d .
H31C H 0.7355 0.2461 0.4234 0.055 Uiso 1 1 calc R
H32C H 0.8368 0.3632 0.4582 0.055 Uiso 1 1 calc R
H33C H 0.6029 0.3409 0.4634 0.055 Uiso 1 1 calc R
C4C C 0.6123(19) 0.1883(8) 0.5623(6) 0.045(2) Uani 1 1 d .
H41C H 0.6350 0.1716 0.6167 0.068 Uiso 1 1 calc R
H42C H 0.6147 0.1207 0.5249 0.068 Uiso 1 1 calc R
H43C H 0.4819 0.2213 0.5554 0.068 Uiso 1 1 calc R
N1D N 0.3132(16) 0.3659(8) 0.7615(5) 0.0268(12) Uani 1 1 d .
H01D H 0.3173 0.3874 0.7129 0.040 Uiso 1 1 calc R
H02D H 0.1901 0.3363 0.7657 0.040 Uiso 1 1 calc R
H03D H 0.4070 0.3153 0.7679 0.040 Uiso 1 1 calc R
C1D C 0.3564(18) 0.4666(8) 0.8267(6) 0.0312(16) Uani 1 1 d .
C2D C 0.1932(19) 0.5508(8) 0.8141(6) 0.044(2) Uani 1 1 d .
H21D H 0.2156 0.6144 0.8554 0.066 Uiso 1 1 calc R
H22D H 0.0611 0.5171 0.8172 0.066 Uiso 1 1 calc R
H23D H 0.1998 0.5743 0.7618 0.066 Uiso 1 1 calc R
C3D C 0.3471(19) 0.4253(8) 0.9077(6) 0.0424(19) Uani 1 1 d .
H31D H 0.4426 0.3672 0.9120 0.064 Uiso 1 1 calc R
H32D H 0.2117 0.3965 0.9119 0.064 Uiso 1 1 calc R
H33D H 0.3809 0.4859 0.9505 0.064 Uiso 1 1 calc R
C4D C 0.5681(19) 0.5122(8) 0.8174(6) 0.0438(19) Uani 1 1 d .
H41D H 0.5686 0.5404 0.7666 0.066 Uiso 1 1 calc R
H42D H 0.6638 0.4537 0.8190 0.066 Uiso 1 1 calc R
H43D H 0.6061 0.5714 0.8608 0.066 Uiso 1 1 calc R
O1W O 0.7498(17) 0.6653(8) 0.1361(5) 0.0526(14) Uani 1 1 d .
O2W O 0.8662 0.5314 0.9935 0.162(4) Uani 1 1 d .
O3W O 0.7598 0.4214 0.1104 0.101(5) Uani 0.50 1 d P

loop_
_atom_site_aniso_label
_atom_site_aniso_U_11
_atom_site_aniso_U_22
_atom_site_aniso_U_33
_atom_site_aniso_U_23
_atom_site_aniso_U_13
_atom_site_aniso_U_12
O1A 0.026(3) 0.028(2) 0.034(2) 0.0139(19) 0.000(2) 0.006(2)
O2A 0.023(3) 0.035(2) 0.036(3) 0.015(2) 0.002(2) 0.003(2)
O3A 0.041(3) 0.018(2) 0.036(3) 0.0054(18) -0.002(2) 0.0004(19)
O4A 0.041(3) 0.030(2) 0.046(3) 0.008(2) -0.001(2) 0.006(2)
O5A 0.038(3) 0.027(2) 0.044(3) 0.003(2) -0.002(2) 0.002(2)
N1A 0.031(3) 0.016(2) 0.027(3) 0.010(2) -0.001(2) 0.002(2)
N2A 0.036(4) 0.037(3) 0.020(3) -0.001(2) -0.009(2) 0.001(3)
C1A 0.027(4) 0.018(3) 0.020(3) 0.008(2) 0.003(3) 0.004(3)
C2A 0.028(4) 0.029(3) 0.034(4) 0.008(3) 0.006(3) 0.007(3)
C3A 0.045(5) 0.022(3) 0.042(4) 0.006(3) 0.016(3) 0.007(3)
C4A 0.053(5) 0.025(3) 0.043(4) -0.005(3) 0.008(4) -0.008(3)
C5A 0.043(5) 0.028(3) 0.039(4) 0.008(3) 0.007(3) -0.006(3)
C6A 0.034(4) 0.024(3) 0.037(4) 0.011(3) 0.014(3) 0.001(3)
C7A 0.033(4) 0.029(3) 0.033(4) 0.013(3) -0.001(3) -0.003(3)
C8A 0.015(3) 0.028(3) 0.025(3) 0.015(3) 0.006(3) 0.009(3)
C9A 0.025(4) 0.017(3) 0.029(3) 0.005(3) -0.005(3) 0.003(3)
C10A 0.033(4) 0.019(3) 0.023(3) 0.006(3) 0.005(3) 0.002(3)
C11A 0.035(4) 0.023(3) 0.022(3) 0.011(3) -0.006(3) 0.005(3)
C13A 0.039(5) 0.029(3) 0.021(3) 0.010(3) 0.001(3) 0.006(3)
C14A 0.057(5) 0.040(4) 0.026(4) 0.004(3) 0.015(3) 0.002(4)
C15A 0.112(8) 0.039(4) 0.033(4) 0.001(3) 0.019(5) 0.006(5)
C16A 0.173(12) 0.036(4) 0.065(6) 0.014(4) 0.026(7) 0.051(6)
C17A 0.033(4) 0.034(3) 0.016(3) 0.010(3) 0.002(3) 0.006(3)
C18A 0.052(5) 0.027(4) 0.042(4) 0.006(3) 0.002(4) 0.001(3)
C19A 0.042(5) 0.036(4) 0.049(4) 0.017(3) -0.001(4) 0.000(3)
C12A 0.039(5) 0.052(5) 0.067(5) 0.031(4) 0.008(4) 0.010(4)
O1B 0.025(3) 0.028(2) 0.038(3) 0.015(2) 0.003(2) 0.010(2)
O2B 0.027(3) 0.031(2) 0.034(2) 0.019(2) 0.003(2) 0.001(2)
O3B 0.056(3) 0.016(2) 0.031(2) 0.0015(18) 0.006(2) 0.001(2)
O4B 0.034(3) 0.039(3) 0.046(3) 0.011(2) 0.005(2) 0.003(2)
O5B 0.043(3) 0.026(2) 0.031(2) 0.0104(19) 0.001(2) 0.013(2)
N1B 0.028(3) 0.017(2) 0.022(3) 0.012(2) 0.005(2) 0.004(2)
N2B 0.030(3) 0.043(3) 0.021(3) 0.001(2) 0.007(2) 0.012(3)
C1B 0.028(4) 0.021(3) 0.025(3) 0.004(3) -0.002(3) 0.004(3)
C2B 0.028(4) 0.030(3) 0.030(4) 0.007(3) 0.000(3) -0.001(3)
C3B 0.044(5) 0.030(4) 0.038(4) -0.007(3) -0.005(4) -0.003(3)
C4B 0.059(6) 0.025(3) 0.037(4) 0.000(3) -0.004(4) 0.009(3)
C5B 0.031(4) 0.023(3) 0.035(4) 0.004(3) 0.008(3) 0.009(3)
C6B 0.022(4) 0.021(3) 0.037(4) 0.006(3) -0.002(3) 0.008(3)
C7B 0.037(4) 0.028(3) 0.030(3) 0.015(3) 0.012(3) 0.010(3)
C8B 0.023(4) 0.024(3) 0.028(3) 0.010(3) 0.003(3) 0.007(3)
C9B 0.029(4) 0.023(3) 0.023(3) -0.002(3) -0.001(3) 0.004(3)
C10B 0.027(4) 0.026(3) 0.024(3) 0.002(3) -0.003(3) 0.009(3)
C11B 0.030(4) 0.026(3) 0.019(3) 0.008(3) 0.000(3) 0.009(3)
C12B 0.040(5) 0.032(3) 0.030(4) 0.009(3) 0.003(3) 0.007(3)
C13B 0.033(4) 0.026(3) 0.025(3) 0.006(3) -0.001(3) 0.006(3)
C14B 0.045(5) 0.035(4) 0.034(4) 0.003(3) 0.000(3) 0.012(3)
C15B 0.057(5) 0.034(4) 0.034(4) 0.003(3) -0.013(4) 0.011(4)
C16B 0.074(7) 0.054(5) 0.052(5) -0.014(4) -0.033(4) 0.008(4)
C17B 0.034(5) 0.038(4) 0.021(3) 0.008(3) -0.001(3) 0.012(3)
C18B 0.050(5) 0.021(3) 0.035(4) 0.003(3) 0.001(3) 0.007(3)
C19B 0.050(5) 0.036(4) 0.047(5) 0.010(3) 0.006(4) 0.021(4)
N1C 0.028(3) 0.025(3) 0.027(3) 0.015(2) 0.000(2) 0.004(2)
C1C 0.035(4) 0.018(3) 0.033(4) 0.002(3) 0.003(3) 0.002(3)
C2C 0.046(5) 0.034(4) 0.047(4) 0.009(3) 0.000(4) 0.005(3)
C3C 0.045(5) 0.034(4) 0.030(4) 0.000(3) 0.002(3) -0.001(3)
C4C 0.048(5) 0.030(4) 0.057(5) 0.012(3) -0.005(4) -0.018(3)
N1D 0.028(3) 0.025(3) 0.030(3) 0.013(2) 0.000(2) 0.010(2)
C1D 0.036(4) 0.020(3) 0.039(4) 0.012(3) 0.000(3) 0.010(3)
C2D 0.053(5) 0.032(4) 0.047(4) 0.006(3) -0.004(4) 0.020(3)
C3D 0.051(5) 0.040(4) 0.036(4) 0.007(3) 0.002(4) 0.007(4)
C4D 0.043(5) 0.031(4) 0.057(5) 0.010(3) -0.001(4) 0.000(3)
O1W 0.053(4) 0.053(3) 0.052(3) 0.010(3) 0.002(3) 0.001(3)
O2W 0.181(11) 0.187(10) 0.114(7) 0.021(7) -0.015(7) -0.011(8)
O3W 0.155(16) 0.072(9) 0.077(9) 0.007(7) 0.020(10) 0.011(9)

loop_
_atom_type_symbol
_atom_type_description
_atom_type_scat_dispersion_real
_atom_type_scat_dispersion_imag
_atom_type_scat_source
C C 0.0033 0.0000 'International Tables Vol C Tables 4.2.6.8 and 6.1.1.4'
H H 0.0000 0.0000 'International Tables Vol C Tables 4.2.6.8 and 6.1.1.4'
N N 0.0061 0.0000 'International Tables Vol C Tables 4.2.6.8 and 6.1.1.4'
O O 0.0106 0.0000 'International Tables Vol C Tables 4.2.6.8 and 6.1.1.4'

loop_
_geom_angle_atom_site_label_1
_geom_angle_atom_site_label_2
_geom_angle_atom_site_label_3
_geom_angle
C17A O5A C18A 116.1(5)
C10A N1A C1A 128.9(5)
C10A N1A C8A 119.7(5)
C1A N1A C8A 111.2(5)
C13A N2A C11A 113.8(5)
N1A C1A C6A 102.1(5)
N1A C1A C2A 111.8(5)
C6A C1A C2A 112.7(5)
C1A C2A C3A 111.0(6)
C2A C3A C4A 108.4(5)
C5A C4A C3A 111.5(6)
C4A C5A C6A 111.8(6)
C1A C6A C7A 102.8(5)
C1A C6A C5A 113.9(5)
C7A C6A C5A 118.8(6)
C8A C7A C6A 104.9(5)
N1A C8A C7A 103.9(4)
N1A C8A C9A 112.7(5)
C7A C8A C9A 111.4(5)
O1A C9A O2A 124.9(6)
O1A C9A C8A 120.8(5)
O2A C9A C8A 114.3(6)
O3A C10A N1A 121.7(6)
O3A C10A C11A 120.2(5)
N1A C10A C11A 118.0(5)
N2A C11A C12A 108.1(6)
N2A C11A C10A 111.7(5)
C12A C11A C10A 108.6(5)
N2A C13A C17A 110.2(5)
N2A C13A C14A 111.2(6)
C17A C13A C14A 108.0(5)
C15A C14A C13A 113.6(6)
C14A C15A C16A 112.3(7)
O4A C17A O5A 123.4(6)
O4A C17A C13A 124.7(6)
O5A C17A C13A 111.9(6)
O5A C18A C19A 108.7(6)
C17B O5B C18B 116.4(5)
C10B N1B C8B 120.6(5)
C10B N1B C1B 128.0(5)
C8B N1B C1B 111.1(5)
C11B N2B C13B 114.0(5)
N1B C1B C2B 112.8(5)
N1B C1B C6B 101.8(5)
C2B C1B C6B 114.4(5)
C1B C2B C3B 109.8(5)
C2B C3B C4B 111.0(6)
C5B C4B C3B 110.3(5)
C4B C5B C6B 113.7(5)
C5B C6B C7B 118.0(5)
C5B C6B C1B 113.2(5)
C7B C6B C1B 101.3(5)
C6B C7B C8B 104.3(5)
N1B C8B C7B 104.1(4)
N1B C8B C9B 113.4(5)
C7B C8B C9B 111.6(5)
O1B C9B O2B 126.4(6)
O1B C9B C8B 119.9(6)
O2B C9B C8B 113.6(6)
O3B C10B N1B 119.5(6)
O3B C10B C11B 121.7(5)
N1B C10B C11B 118.7(5)
N2B C11B C10B 112.8(5)
N2B C11B C12B 108.9(5)
C10B C11B C12B 107.5(5)
N2B C13B C14B 109.6(5)
N2B C13B C17B 110.8(6)
C14B C13B C17B 107.7(5)
C15B C14B C13B 115.0(6)
C14B C15B C16B 113.0(6)
O4B C17B O5B 124.0(6)
O4B C17B C13B 125.3(6)
O5B C17B C13B 110.6(6)
O5B C18B C19B 107.1(6)
C3C C1C N1C 108.2(5)
C3C C1C C2C 112.6(6)
N1C C1C C2C 107.3(5)
C3C C1C C4C 110.7(6)
N1C C1C C4C 106.0(5)
C2C C1C C4C 111.7(5)
C3D C1D C4D 111.2(6)
C3D C1D C2D 111.0(6)
C4D C1D C2D 112.2(5)
C3D C1D N1D 107.1(5)
C4D C1D N1D 107.1(6)
C2D C1D N1D 108.0(5)

loop_
_geom_bond_atom_site_label_1
_geom_bond_atom_site_label_2
_geom_bond_distance
O1A C9A 1.239(7)
O2A C9A 1.291(7)
O3A C10A 1.241(7)
O4A C17A 1.210(7)
O5A C17A 1.335(8)
O5A C18A 1.435(8)
N1A C10A 1.347(8)
N1A C1A 1.470(7)
N1A C8A 1.481(8)
N2A C13A 1.435(8)
N2A C11A 1.463(8)
C1A C6A 1.516(9)
C1A C2A 1.521(8)
C2A C3A 1.532(8)
C3A C4A 1.532(10)
C4A C5A 1.512(10)
C5A C6A 1.534(9)
C6A C7A 1.530(9)
C7A C8A 1.518(9)
C8A C9A 1.519(9)
C10A C11A 1.534(8)
C11A C12A 1.516(10)
C13A C17A 1.525(9)
C13A C14A 1.548(9)
C14A C15A 1.527(9)
C15A C16A 1.528(12)
C18A C19A 1.491(10)
O1B C9B 1.239(7)
O2B C9B 1.257(7)
O3B C10B 1.247(7)
O4B C17B 1.208(8)
O5B C17B 1.344(8)
O5B C18B 1.471(7)
N1B C10B 1.358(7)
N1B C8B 1.466(8)
N1B C1B 1.474(7)
N2B C11B 1.453(7)
N2B C13B 1.462(8)
C1B C2B 1.504(9)
C1B C6B 1.541(9)
C2B C3B 1.523(8)
C3B C4B 1.530(10)
C4B C5B 1.512(10)
C5B C6B 1.515(8)
C6B C7B 1.535(8)
C7B C8B 1.542(8)
C8B C9B 1.546(8)
C10B C11B 1.513(9)
C11B C12B 1.529(9)
C13B C14B 1.528(9)
C13B C17B 1.530(9)
C14B C15B 1.522(10)
C15B C16B 1.523(10)
C18B C19B 1.498(10)
N1C C1C 1.505(8)
C1C C3C 1.498(9)
C1C C2C 1.517(10)
C1C C4C 1.527(10)
N1D C1D 1.523(8)
C1D C3D 1.512(9)
C1D C4D 1.514(10)
C1D C2D 1.520(9)
